data_1533885
loop_
_publ_author_name
'Kijima, N.'
'Ikeda, T.'
'Oikawa, K.'
'Izumi, F.'
'Yoshimura, Y.'

_publ_section_title
;
 Crystal structure of an open-tunnel oxide alpha-(Mn O2) analyzed by
 Rietveld refinements and MEM-based pattern fitting
;
_journal_name_full 'Journal of Solid State Chemistry'
_journal_page_first 1258
_journal_page_last 1267
_journal_volume 177
_journal_year 2004
_chemical_formula_sum 'H0.308 Mn O2.154'
_chemical_name_systematic 'Mn O2 (H2 O)0.154'
_space_group_IT_number 87
_symmetry_space_group_name_Hall '-I 4'
_symmetry_space_group_name_H-M 'I 4/m'
_cell_angle_alpha 90
_cell_angle_beta 90
_cell_angle_gamma 90
_cell_formula_units_Z 8
_cell_length_a 9.81359
_cell_length_b 9.81359
_cell_length_c 2.85077
_cell_volume 274.548
_citation_journal_id_ASTM JSSCBI
_cod_data_source_file Kijima_JSSCBI_2004_1649.cif
_cod_data_source_block H0.308Mn1O2.154
_cod_original_cell_volume 274.5478
_cod_original_formula_sum 'H0.308 Mn1 O2.154'
_cod_database_code 1533885

loop_
_symmetry_equiv_pos_as_xyz
x,y,z
-y,x,z
-x,-y,z
y,-x,z
-x,-y,-z
y,-x,-z
x,y,-z
-y,x,-z
x+1/2,y+1/2,z+1/2
-y+1/2,x+1/2,z+1/2
-x+1/2,-y+1/2,z+1/2
y+1/2,-x+1/2,z+1/2
-x+1/2,-y+1/2,-z+1/2
y+1/2,-x+1/2,-z+1/2
x+1/2,y+1/2,-z+1/2
-y+1/2,x+1/2,-z+1/2

loop_
_atom_site_label
_atom_site_type_symbol
_atom_site_fract_x
_atom_site_fract_y
_atom_site_fract_z
_atom_site_occupancy
_atom_site_U_iso_or_equiv
O3 O-2 0 0 0.5 0.615 0.0
Mn1 Mn+4 0.34691 0.16546 0 1 0.0
O1 O-2 0.1535 0.1994 0 1 0.0
O2 O-2 0.5389 0.1595 0 1 0.0
